data_1514434
loop_
_publ_author_name
'Li, Tao'
'Chen, De-Li'
'Sullivan, Jeanne E.'
'Kozlowski, Mark T.'
'Johnson, J. Karl'
'Rosi, Nathaniel L.'

_publ_section_title
;
 Systematic modulation and enhancement of CO2&#x2009;:&#x2009;N2
 selectivity and water stability in an isoreticular series of bio-MOF-11
 analogues
;
_journal_issue 4
_journal_name_full 'Chemical Science'
_journal_page_first 1746
_journal_paper_doi 10.1039/c3sc22207a
_journal_volume 4
_journal_year 2013
_chemical_formula_sum 'C9 H15 Co N5 O3'
_chemical_formula_weight 300.19
_chemical_name_common bio-MOF-13
_chemical_name_systematic
;
?
;
_space_group_IT_number 88
_symmetry_cell_setting tetragonal
_symmetry_space_group_name_Hall '-I 4ad'
_symmetry_space_group_name_H-M 'I 41/a :2'
_atom_sites_solution_hydrogens geom
_atom_sites_solution_primary direct
_atom_sites_solution_secondary difmap
_audit_creation_method SHELXL-97
_cell_angle_alpha 90.00
_cell_angle_beta 90.00
_cell_angle_gamma 90.00
_cell_formula_units_Z 16
_cell_length_a 15.7869(10)
_cell_length_b 15.7869(10)
_cell_length_c 22.328(3)
_cell_measurement_reflns_used 6445
_cell_measurement_temperature 273(2)
_cell_measurement_theta_max 25.358
_cell_measurement_theta_min 2.5805
_cell_volume 5564.7(9)
_computing_cell_refinement 'Bruker SMART'
_computing_data_collection 'Bruker SMART'
_computing_data_reduction 'Bruker SAINT'
_computing_molecular_graphics 'Bruker SHELXTL'
_computing_publication_material 'Bruker SHELXTL'
_computing_structure_refinement 'SHELXL-97 (Sheldrick, 1997)'
_computing_structure_solution 'SHELXS-97 (Sheldrick, 1990)'
_diffrn_ambient_temperature 273(2)
_diffrn_measured_fraction_theta_full 1.000
_diffrn_measured_fraction_theta_max 1.000
_diffrn_measurement_device_type 'Bruker Smart Apex CCD'
_diffrn_measurement_method 'omega scans'
_diffrn_radiation_monochromator graphite
_diffrn_radiation_source 'fine-focus sealed tube'
_diffrn_radiation_type MoK\a
_diffrn_radiation_wavelength 0.71073
_diffrn_reflns_av_R_equivalents 0.0320
_diffrn_reflns_av_sigmaI/netI 0.0189
_diffrn_reflns_limit_h_max 20
_diffrn_reflns_limit_h_min -20
_diffrn_reflns_limit_k_max 20
_diffrn_reflns_limit_k_min -21
_diffrn_reflns_limit_l_max 29
_diffrn_reflns_limit_l_min -29
_diffrn_reflns_number 28249
_diffrn_reflns_theta_full 28.25
_diffrn_reflns_theta_max 28.25
_diffrn_reflns_theta_min 2.58
_exptl_absorpt_coefficient_mu 1.242
_exptl_absorpt_correction_T_max 0.7466
_exptl_absorpt_correction_T_min 0.7466
_exptl_absorpt_correction_type multi-scan
_exptl_absorpt_process_details 'Bruker Sadabs'
_exptl_crystal_colour 'dark purple'
_exptl_crystal_density_diffrn 1.433
_exptl_crystal_density_method 'not measured'
_exptl_crystal_description block
_exptl_crystal_F_000 2480
_exptl_crystal_size_max 0.25
_exptl_crystal_size_mid 0.25
_exptl_crystal_size_min 0.25
_refine_diff_density_max 0.760
_refine_diff_density_min -0.395
_refine_diff_density_rms 0.107
_refine_ls_extinction_method none
_refine_ls_goodness_of_fit_ref 1.040
_refine_ls_hydrogen_treatment mixed
_refine_ls_matrix_type full
_refine_ls_number_parameters 165
_refine_ls_number_reflns 3450
_refine_ls_number_restraints 5
_refine_ls_restrained_S_all 1.041
_refine_ls_R_factor_all 0.0687
_refine_ls_R_factor_gt 0.0541
_refine_ls_shift/su_max 0.003
_refine_ls_shift/su_mean 0.000
_refine_ls_structure_factor_coef Fsqd
_refine_ls_weighting_details 'calc w=1/[\s^2^(Fo^2^)+(0.1254P)^2^+5.0270P] where P=(Fo^2^+2Fc^2^)/3'
_refine_ls_weighting_scheme calc
_refine_ls_wR_factor_gt 0.1677
_refine_ls_wR_factor_ref 0.1836
_reflns_number_gt 2694
_reflns_number_total 3450
_reflns_threshold_expression >2sigma(I)
_cod_data_source_file c3sc22207a.txt
_cod_data_source_block bm13s
_cod_original_cell_volume 5564.7(8)
_cod_original_sg_symbol_H-M 'I 41/a'
_cod_database_code 1514434

loop_
_symmetry_equiv_pos_as_xyz
'x, y, z'
'-x+1/2, -y, z+1/2'
'-y+3/4, x+1/4, z+1/4'
'y+3/4, -x+3/4, z+3/4'
'x+1/2, y+1/2, z+1/2'
'-x+1, -y+1/2, z+1'
'-y+5/4, x+3/4, z+3/4'
'y+5/4, -x+5/4, z+5/4'
'-x, -y, -z'
'x-1/2, y, -z-1/2'
'y-3/4, -x-1/4, -z-1/4'
'-y-3/4, x-3/4, -z-3/4'
'-x+1/2, -y+1/2, -z+1/2'
'x, y+1/2, -z'
'y-1/4, -x+1/4, -z+1/4'
'-y-1/4, x-1/4, -z-1/4'

loop_
_atom_site_label
_atom_site_type_symbol
_atom_site_fract_x
_atom_site_fract_y
_atom_site_fract_z
_atom_site_U_iso_or_equiv
_atom_site_adp_type
_atom_site_occupancy
_atom_site_symmetry_multiplicity
_atom_site_calc_flag
_atom_site_refinement_flags
_atom_site_disorder_assembly
_atom_site_disorder_group
O1 O 0.57645(19) 0.60941(18) 0.99967(12) 0.0645(7) Uani 1 1 d . . .
Co1 Co 0.54068(2) 0.51702(3) 1.058996(17) 0.03908(19) Uani 1 1 d . . .
O2 O 0.51485(17) 0.59241(16) 0.91219(13) 0.0600(7) Uani 1 1 d . . .
N1 N 0.1556(3) 0.6911(4) 1.04426(19) 0.0945(16) Uani 1 1 d D . .
H1N1 H 0.156(4) 0.715(4) 1.0784(16) 0.113 Uiso 1 1 d D . .
H2N1 H 0.125(3) 0.709(4) 1.014(2) 0.113 Uiso 1 1 d D . .
N2 N 0.2201(2) 0.6181(3) 0.96757(17) 0.0898(15) Uani 1 1 d . . .
N3 N 0.35814(17) 0.5559(2) 0.97471(12) 0.0493(7) Uani 1 1 d . . .
N4 N 0.42500(16) 0.57831(17) 1.07059(11) 0.0409(5) Uani 1 1 d . . .
N5 N 0.31875(17) 0.65060(17) 1.11658(11) 0.0412(6) Uani 1 1 d . . .
C1 C 0.3964(2) 0.6177(2) 1.12026(14) 0.0460(7) Uani 1 1 d . . .
H1A H 0.4288 0.6217 1.1549 0.055 Uiso 1 1 calc R . .
C2 C 0.29500(19) 0.6309(2) 1.05872(13) 0.0413(6) Uani 1 1 d . . .
C3 C 0.2227(2) 0.6482(3) 1.02432(19) 0.0667(11) Uani 1 1 d . . .
C4 C 0.2867(3) 0.5745(4) 0.94650(19) 0.0776(15) Uani 1 1 d . . .
H4A H 0.2821 0.5551 0.9073 0.093 Uiso 1 1 calc R . .
C5 C 0.36015(18) 0.58682(19) 1.03150(13) 0.0384(6) Uani 1 1 d . . .
C6 C 0.5651(2) 0.6299(2) 0.94670(16) 0.0490(8) Uani 1 1 d . A .
C7 C 0.6147(3) 0.7046(3) 0.9235(3) 0.0786(13) Uani 1 1 d D . .
H7A H 0.5818 0.7555 0.9308 0.094 Uiso 0.287(4) 1 calc PR A 1
H7B H 0.6664 0.7093 0.9467 0.094 Uiso 0.287(4) 1 calc PR A 1
H7C H 0.5912 0.7215 0.8851 0.094 Uiso 0.213(4) 1 d PR A 2
H7D H 0.6071 0.7516 0.9510 0.094 Uiso 0.213(4) 1 d PR A 2
C8B C 0.6364(12) 0.7028(11) 0.8627(8) 0.167(4) Uiso 0.574(7) 1 d PD A 1
H8B1 H 0.5835 0.7077 0.8410 0.200 Uiso 0.574(7) 1 calc PR A 1
H8B2 H 0.6673 0.7549 0.8553 0.200 Uiso 0.574(7) 1 calc PR A 1
C9B C 0.6773(14) 0.6457(12) 0.8368(10) 0.200(5) Uiso 0.574(7) 1 d PD A 1
H9B1 H 0.6818 0.6588 0.7950 0.300 Uiso 0.574(7) 1 calc PR A 1
H9B2 H 0.6486 0.5926 0.8417 0.300 Uiso 0.574(7) 1 calc PR A 1
H9B3 H 0.7330 0.6419 0.8539 0.300 Uiso 0.574(7) 1 calc PR A 1
C8A C 0.7003(12) 0.6922(15) 0.9219(12) 0.167(4) Uiso 0.426(7) 1 d PD A 2
H8A1 H 0.7175 0.7177 0.8843 0.200 Uiso 0.426(7) 1 calc PR A 2
H8A2 H 0.7218 0.7296 0.9528 0.200 Uiso 0.426(7) 1 calc PR A 2
C9A C 0.7462(14) 0.6275(16) 0.9261(15) 0.200(5) Uiso 0.426(7) 1 d PD A 2
H9A1 H 0.8045 0.6444 0.9293 0.300 Uiso 0.426(7) 1 calc PR A 2
H9A2 H 0.7390 0.5930 0.8911 0.300 Uiso 0.426(7) 1 calc PR A 2
H9A3 H 0.7303 0.5958 0.9610 0.300 Uiso 0.426(7) 1 calc PR A 2
O1W O 0.9886(9) 0.7084(7) 0.9838(6) 0.133(6) Uiso 0.416(14) 1 d P . .
O2W O 0.974(3) 0.674(2) 0.901(2) 0.50(3) Uiso 0.584(14) 1 d P . .

loop_
_atom_site_aniso_label
_atom_site_aniso_U_11
_atom_site_aniso_U_22
_atom_site_aniso_U_33
_atom_site_aniso_U_23
_atom_site_aniso_U_13
_atom_site_aniso_U_12
O1 0.0776(19) 0.0680(17) 0.0480(14) 0.0013(12) 0.0056(12) -0.0076(14)
Co1 0.0371(3) 0.0467(3) 0.0335(3) -0.01380(15) -0.00300(14) 0.00148(15)
O2 0.0571(14) 0.0521(14) 0.0708(18) -0.0061(12) -0.0119(12) -0.0083(11)
N1 0.058(2) 0.161(4) 0.064(2) -0.039(3) -0.0114(18) 0.050(3)
N2 0.0532(19) 0.156(4) 0.060(2) -0.043(2) -0.0183(16) 0.041(2)
N3 0.0390(13) 0.0696(18) 0.0392(13) -0.0191(13) -0.0044(10) 0.0075(12)
N4 0.0414(13) 0.0470(14) 0.0343(12) -0.0121(10) 0.0009(10) 0.0062(10)
N5 0.0425(13) 0.0475(13) 0.0337(12) -0.0065(10) 0.0071(10) 0.0016(10)
C1 0.0482(17) 0.0551(18) 0.0347(15) -0.0117(13) 0.0026(12) 0.0083(14)
C2 0.0385(15) 0.0499(17) 0.0356(14) -0.0083(12) 0.0038(11) 0.0026(12)
C3 0.0459(18) 0.101(3) 0.054(2) -0.020(2) -0.0042(16) 0.0198(19)
C4 0.055(2) 0.126(4) 0.051(2) -0.038(2) -0.0116(17) 0.026(2)
C5 0.0364(13) 0.0416(14) 0.0371(14) -0.0088(11) 0.0046(11) -0.0007(11)
C6 0.0524(19) 0.0412(16) 0.0535(19) -0.0012(13) 0.0040(14) -0.0034(14)
C7 0.083(3) 0.069(3) 0.084(3) 0.012(2) 0.001(3) -0.027(2)

loop_
_atom_type_symbol
_atom_type_description
_atom_type_scat_dispersion_real
_atom_type_scat_dispersion_imag
_atom_type_scat_source
C C 0.0033 0.0016 'International Tables Vol C Tables 4.2.6.8 and 6.1.1.4'
H H 0.0000 0.0000 'International Tables Vol C Tables 4.2.6.8 and 6.1.1.4'
N N 0.0061 0.0033 'International Tables Vol C Tables 4.2.6.8 and 6.1.1.4'
O O 0.0106 0.0060 'International Tables Vol C Tables 4.2.6.8 and 6.1.1.4'
Co Co 0.3494 0.9721 'International Tables Vol C Tables 4.2.6.8 and 6.1.1.4'

loop_
_geom_angle_atom_site_label_1
_geom_angle_atom_site_label_2
_geom_angle_atom_site_label_3
_geom_angle
_geom_angle_site_symmetry_1
_geom_angle_site_symmetry_3
C6 O1 Co1 139.7(3) . .
O2 Co1 O1 157.56(11) 9_667 .
O2 Co1 N5 105.85(11) 9_667 12_768
O1 Co1 N5 96.58(11) . 12_768
O2 Co1 N4 88.71(11) 9_667 .
O1 Co1 N4 89.50(12) . .
N5 Co1 N4 96.29(10) 12_768 .
O2 Co1 N3 88.63(12) 9_667 9_667
O1 Co1 N3 87.07(13) . 9_667
N5 Co1 N3 99.36(10) 12_768 9_667
N4 Co1 N3 164.26(10) . 9_667
O2 Co1 Co1 86.61(8) 9_667 9_667
O1 Co1 Co1 71.08(8) . 9_667
N5 Co1 Co1 166.81(8) 12_768 9_667
N4 Co1 Co1 79.38(7) . 9_667
N3 Co1 Co1 84.98(7) 9_667 9_667
C6 O2 Co1 118.5(2) . 9_667
C3 N1 H1N1 121(4) . .
C3 N1 H2N1 111(4) . .
H1N1 N1 H2N1 123(6) . .
C4 N2 C3 119.0(3) . .
C4 N3 C5 112.5(3) . .
C4 N3 Co1 126.7(2) . 9_667
C5 N3 Co1 120.8(2) . 9_667
C1 N4 C5 103.4(2) . .
C1 N4 Co1 127.6(2) . .
C5 N4 Co1 129.03(19) . .
C1 N5 C2 102.7(2) . .
C1 N5 Co1 119.2(2) . 15_567
C2 N5 Co1 138.1(2) . 15_567
N5 C1 N4 115.9(3) . .
N5 C1 H1A 122.1 . .
N4 C1 H1A 122.1 . .
N5 C2 C5 108.8(3) . .
N5 C2 C3 133.6(3) . .
C5 C2 C3 117.6(3) . .
N1 C3 N2 117.8(4) . .
N1 C3 C2 124.2(4) . .
N2 C3 C2 118.0(3) . .
N3 C4 N2 127.9(3) . .
N3 C4 H4A 116.0 . .
N2 C4 H4A 116.0 . .
N4 C5 N3 125.7(3) . .
N4 C5 C2 109.2(2) . .
N3 C5 C2 125.0(3) . .
O1 C6 O2 123.7(3) . .
O1 C6 C7 117.2(4) . .
O2 C6 C7 119.1(4) . .
C8A C7 C8B 74.3(13) . .
C8A C7 C6 114.2(11) . .
C8B C7 C6 116.4(8) . .
C8A C7 H7A 130.7 . .
C8B C7 H7A 108.2 . .
C6 C7 H7A 108.2 . .
C8A C7 H7B 36.0 . .
C8B C7 H7B 108.2 . .
C6 C7 H7B 108.2 . .
H7A C7 H7B 107.4 . .
C8A C7 H7C 113.2 . .
C8B C7 H7C 40.9 . .
C6 C7 H7C 108.6 . .
H7A C7 H7C 73.6 . .
H7B C7 H7C 140.6 . .
C8A C7 H7D 104.4 . .
C8B C7 H7D 131.2 . .
C6 C7 H7D 108.5 . .
H7A C7 H7D 36.3 . .
H7B C7 H7D 73.1 . .
H7C C7 H7D 107.5 . .
C9B C8B C7 126.2(18) . .
C9B C8B H7C 152.0 . .
C7 C8B H7C 43.6 . .
C9B C8B H8B1 105.8 . .
C7 C8B H8B1 105.8 . .
H7C C8B H8B1 65.0 . .
C9B C8B H8B2 105.8 . .
C7 C8B H8B2 105.8 . .
H7C C8B H8B2 102.2 . .
H8B1 C8B H8B2 106.2 . .
C8B C9B H9B1 109.5 . .
C8B C9B H9B2 109.5 . .
H9B1 C9B H9B2 109.5 . .
C8B C9B H9B3 109.5 . .
H9B1 C9B H9B3 109.5 . .
H9B2 C9B H9B3 109.5 . .
C9A C8A C7 133(2) . .
C9A C8A H8A1 103.9 . .
C7 C8A H8A1 103.9 . .
C9A C8A H8A2 103.9 . .
C7 C8A H8A2 103.9 . .
H8A1 C8A H8A2 105.4 . .
C8A C9A H9A1 109.5 . .
C8A C9A H9A2 109.5 . .
H9A1 C9A H9A2 109.5 . .
C8A C9A H9A3 109.5 . .
H9A1 C9A H9A3 109.5 . .
H9A2 C9A H9A3 109.5 . .

loop_
_geom_bond_atom_site_label_1
_geom_bond_atom_site_label_2
_geom_bond_distance
_geom_bond_site_symmetry_2
O1 C6 1.239(4) .
O1 Co1 2.050(3) .
Co1 O2 2.041(3) 9_667
Co1 N5 2.071(2) 12_768
Co1 N4 2.083(3) .
Co1 N3 2.107(3) 9_667
Co1 Co1 2.9798(8) 9_667
O2 C6 1.254(4) .
O2 Co1 2.041(3) 9_667
N1 C3 1.334(5) .
N1 H1N1 0.85(2) .
N1 H2N1 0.87(2) .
N2 C4 1.341(5) .
N2 C3 1.354(5) .
N3 C4 1.326(5) .
N3 C5 1.359(4) .
N3 Co1 2.107(3) 9_667
N4 C1 1.350(4) .
N4 C5 1.352(4) .
N5 C1 1.333(4) .
N5 C2 1.381(4) .
N5 Co1 2.071(2) 15_567
C1 H1A 0.9300 .
C2 C5 1.382(4) .
C2 C3 1.403(5) .
C4 H4A 0.9300 .
C6 C7 1.508(5) .
C7 C8A 1.366(18) .
C7 C8B 1.400(17) .
C7 H7A 0.9700 .
C7 H7B 0.9700 .
C7 H7C 0.9700 .
C7 H7D 0.9701 .
C8B C9B 1.25(2) .
C8B H7C 0.9207 .
C8B H8B1 0.9700 .
C8B H8B2 0.9700 .
C9B H9B1 0.9600 .
C9B H9B2 0.9600 .
C9B H9B3 0.9600 .
C8A C9A 1.26(2) .
C8A H8A1 0.9700 .
C8A H8A2 0.9700 .
C9A H9A1 0.9600 .
C9A H9A2 0.9600 .
C9A H9A3 0.9600 .
O1W O1W 1.36(2) 6_664
